data_4000698
loop_
_publ_author_name
'Keith Prout'
'Stephen J. Heyes'
'Christopher M. Dobson'
'Andrew McDaid'
'Thierry Maris'
'Matthias Muller'
'Matthew J. Seaman'

_publ_section_title
;
 Variable-Temperature Studies of Order/Disorder Transitions in the
 Thiourea Pyridinium Halide Crystals by XRD and Solid-State 2H NMR
;
_journal_name_full 'Chemistry of Material'
_journal_page_first 3561
_journal_page_last 3569
_journal_paper_doi 10.1021/cm0001612
_journal_volume 12
_journal_year 2000
_chemical_formula_sum 'C7 H14 Br N5 S2'
_chemical_formula_weight 312.25
_space_group_IT_number 36
_symmetry_cell_setting orthorhombic
_symmetry_Int_Tables_number 36
_symmetry_space_group_name_Hall 'C 2c -2'
_symmetry_space_group_name_H-M 'C m c 21'
_atom_sites_solution_hydrogens geom
_atom_sites_solution_primary direct
_atom_sites_solution_secondary difmap
_cell_angle_alpha 90
_cell_angle_beta 90
_cell_angle_gamma 90
_cell_formula_units_Z 12
_cell_length_a 44.128(6)
_cell_length_b 10.7890(6)
_cell_length_c 8.3510(10)
_cell_measurement_temperature 150(2)
_cell_volume 3975.9(8)
_diffrn_ambient_temperature 150(2)
_diffrn_radiation_monochromator graphite
_diffrn_radiation_source 'fine-focus sealed tube'
_diffrn_radiation_type CuK\a
_diffrn_radiation_wavelength 1.5418
_diffrn_reflns_limit_h_max 54
_diffrn_reflns_limit_h_min -54
_diffrn_reflns_limit_k_max 13
_diffrn_reflns_limit_k_min 0
_diffrn_reflns_limit_l_max 10
_diffrn_reflns_limit_l_min 0
_diffrn_reflns_number 6034
_diffrn_reflns_theta_max 74.3
_diffrn_reflns_theta_min 2.0
_exptl_absorpt_coefficient_mu 3.34
_exptl_crystal_density_diffrn 1.461
_refine_ls_hydrogen_treatment constr
_refine_ls_matrix_type full
_refine_ls_number_parameters 209
_refine_ls_number_reflns 1912
_refine_ls_number_restraints 0
_refine_ls_R_factor_gt 0.059
_refine_ls_weighting_scheme calc
_refine_ls_wR_factor_gt 0.057
_reflns_number_gt 1912
_reflns_number_total 2176
_reflns_threshold_expression >3sigma(I)
_cod_data_source_file deposit.cif
_cod_data_source_block Bromo_2
_cod_original_sg_symbol_H-M Cmc21
_cod_database_code 4000698

loop_
_symmetry_equiv_pos_as_xyz
x,y,z
-x,-y,1/2+z
-x,y,z
x,-y,1/2+z
1/2+x,1/2+y,z
1/2-x,1/2-y,1/2+z
1/2-x,1/2+y,z
1/2+x,1/2-y,1/2+z

loop_
_atom_site_label
_atom_site_type_symbol
_atom_site_fract_x
_atom_site_fract_y
_atom_site_fract_z
_atom_site_U_iso_or_equiv
_atom_site_adp_type
C21 C 0.1627(2) 0.3904(8) -0.4910(10) 0.063(3) Uani
C22 C 0.13930(10) 0.4639(7) -0.5500(10) 0.065(3) Uani
C23 C 0.1451(2) 0.5857(7) -0.5903(9) 0.058(3) Uani
C24 C 0.1739(2) 0.6327(7) -0.5710(9) 0.061(3) Uani
C25 C 0.1965(2) 0.5610(9) -0.5090(10) 0.083(4) Uani
C26 C 0.1909(2) 0.4395(9) -0.4709(9) 0.065(3) Uani
C30 C 0.0000 -0.1319(9) -0.4610(10) 0.086(5) Uani
C31 C 0.02680(10) -0.0728(8) -0.4833(8) 0.095(5) Uani
C32 C 0.02690(10) 0.0477(9) -0.5291(8) 0.100(5) Uani
C33 C 0.0000 0.1080(10) -0.5510(10) 0.080(5) Uani
S3 S 0.25639(4) -0.2861(2) -0.2444(3) 0.0310(6) Uani
N9 N 0.2159(2) -0.1373(7) -0.3871(9) 0.033(2) Uani
N11 N 0.2165(2) -0.1342(8) -0.1133(8) 0.034(2) Uani
C12 C 0.22740(10) -0.1785(6) -0.2440(10) 0.0207(17) Uani
S4 S 0.07719(5) -0.2869(2) -0.2667(4) 0.0367(6) Uani
N8 N 0.1160(2) -0.1398(7) -0.1330(9) 0.033(2) Uani
N10 N 0.1184(2) -0.1398(7) -0.4047(9) 0.030(2) Uani
C13 C 0.1052(2) -0.1813(6) -0.2640(10) 0.0283(19) Uani
S5 S 0.08968(5) -0.2144(2) 0.2346(4) 0.0397(6) Uani
N6 N 0.0480(2) -0.3541(6) 0.0913(7) 0.0253(17) Uani
N7 N 0.0518(2) -0.3722(8) 0.3661(9) 0.0303(19) Uani
C14 C 0.0616(2) -0.3217(6) 0.2350(10) 0.027(2) Uani
Br1 Br 0.0000 -0.58782(8) 0.2294(2) 0.0236(4) Uani
Br2 Br 0.16665(2) 0.08771(5) -0.2508(2) 0.0239(3) Uani

loop_
_atom_site_aniso_label
_atom_site_aniso_U_11
_atom_site_aniso_U_22
_atom_site_aniso_U_33
_atom_site_aniso_U_23
_atom_site_aniso_U_13
_atom_site_aniso_U_12
C21 0.092(6) 0.038(5) 0.058(7) 0.005(5) 0.000(5) 0.009(3)
C22 0.046(4) 0.065(5) 0.084(8) -0.012(5) -0.012(5) -0.006(3)
C23 0.070(4) 0.056(4) 0.048(6) -0.010(4) -0.017(7) 0.018(3)
C24 0.092(7) 0.038(5) 0.052(7) 0.004(5) -0.010(5) -0.013(4)
C25 0.078(7) 0.062(4) 0.110(10) -0.020(6) -0.013(7) 0.007(5)
C26 0.075(5) 0.059(4) 0.061(7) -0.011(5) -0.020(5) 0.033(4)
C30 0.210(10) 0.012(5) 0.037(8) 0.006(5) 0.000 0.000
C31 0.102(8) 0.083(6) 0.100(10) -0.048(7) -0.048(8) 0.055(5)
C32 0.087(7) 0.074(6) 0.140(10) -0.058(8) 0.002(8) -0.001(5)
C33 0.105(9) 0.046(7) 0.090(10) -0.017(9) 0.000 0.000
S3 0.037(1) 0.040(1) 0.016(1) -0.0022(9) -0.001(1) 0.0217(8)
N9 0.043(4) 0.038(4) 0.019(4) 0.015(3) 0.000(3) 0.021(3)
N11 0.053(5) 0.033(4) 0.016(3) 0.002(3) -0.006(3) 0.017(3)
C12 0.018(3) 0.026(3) 0.018(3) -0.001(3) -0.009(3) 0.004(2)
S4 0.043(1) 0.043(1) 0.024(1) 0.000(1) -0.001(1) -0.0253(9)
N8 0.038(4) 0.038(4) 0.024(3) 0.014(3) -0.004(3) -0.013(3)
N10 0.027(3) 0.036(4) 0.027(4) 0.005(3) 0.010(3) -0.013(3)
C13 0.035(4) 0.025(3) 0.025(3) -0.002(3) 0.014(3) -0.011(2)
S5 0.0430(10) 0.051(1) 0.025(1) 0.004(1) -0.002(1) -0.032(1)
N6 0.027(3) 0.030(3) 0.019(3) -0.005(3) -0.006(3) -0.010(3)
N7 0.037(4) 0.032(3) 0.022(3) -0.007(3) 0.001(3) -0.010(3)
C14 0.032(4) 0.029(4) 0.020(2) 0.000(3) -0.011(3) -0.007(3)
Br1 0.0205(5) 0.0154(4) 0.0350(10) -0.0007(5) 0.000 0.000
Br2 0.0219(4) 0.0173(3) 0.0324(8) 0.0017(4) 0.0023(2) 0.0002(2)

loop_
_geom_angle_atom_site_label_1
_geom_angle_atom_site_label_2
_geom_angle_atom_site_label_3
_geom_angle
_geom_angle_site_symmetry_3
_geom_angle_publ_flag
C22 C21 C26 120.0(8) . no
C21 C22 C23 119.4(6) . no
C22 C23 C24 119.5(7) . no
C23 C24 C25 120.7(7) . no
C24 C25 C26 119.9(8) . no
C21 C26 C25 120.5(8) . no
C31 C30 C31 121.4(8) 3_555 no
C30 C31 C32 119.5(6) . no
C31 C32 C33 119.5(6) . no
C32 C33 C32 120.7(9) 3_555 no
S3 C12 N9 119.3(6) . yes
S3 C12 N11 121.9(6) . yes
N9 C12 N11 118.7(6) . yes
S4 C13 N8 121.6(7) . yes
S4 C13 N10 121.1(6) . yes
N8 C13 N10 117.2(8) . yes
S5 C14 N6 119.1(6) . yes
S5 C14 N7 122.1(7) . yes
N6 C14 N7 118.7(8) . yes

loop_
_geom_bond_atom_site_label_1
_geom_bond_atom_site_label_2
_geom_bond_distance
_geom_bond_site_symmetry_2
_geom_bond_publ_flag
S3 C12 1.728(6) . yes
S4 C13 1.681(8) . yes
S5 C14 1.696(8) . yes
N9 C12 1.372(11) . yes
N11 C12 1.285(11) . yes
N8 C13 1.275(11) . yes
N10 C13 1.386(11) . yes
N6 C14 1.387(11) . yes
N7 C14 1.297(11) . yes
C21 C22 1.392(11) . no
C21 C26 1.363(13) . no
C22 C23 1.380(11) . no
C23 C24 1.378(12) . no
C24 C25 1.364(12) . no
C25 C26 1.371(14) . no
C30 C31 1.356(7) . no
C30 C31 1.356(7) 3_555 no
C31 C32 1.355(13) . no
C32 C33 1.366(8) . no

loop_
_geom_torsion_atom_site_label_1
_geom_torsion_atom_site_label_2
_geom_torsion_atom_site_label_3
_geom_torsion_atom_site_label_4
_geom_torsion
_geom_torsion_site_symmetry_1
_geom_torsion_site_symmetry_4
_geom_torsion_publ_flag
C26 C21 C22 C23 1.1(12) . . no
C22 C21 C26 C25 -0.3(12) . . no
C21 C22 C23 C24 -0.2(12) . . no
C22 C23 C24 C25 -1.6(12) . . no
C23 C24 C25 C26 2.5(12) . . no
C24 C25 C26 C21 -1.5(12) . . no
C31 C30 C31 C32 -0.1(12) 3_555 . no
C30 C31 C32 C33 0.5(11) . . no
C31 C32 C33 C32 -0.8(12) . 3_555 no
